data_7108460
loop_
_publ_author_name
'Damien Rankine'
'Antonio Avellaneda'
'Matthew R. Hill'
'Christian J. Doonan'
'Christopher J. Sumby'

_publ_section_title
;
 Control of framework interpenetration for in situ modified hydroxyl
 functionalised IRMOFs
;
_journal_name_full Chem.Commun.
_journal_page_first 10328
_journal_paper_doi 10.1039/c2cc35565e
_journal_volume 48
_journal_year 2012
_chemical_formula_sum 'C97 H72.33 N0.33 O38.33 Zn8'
_chemical_formula_weight 2378.85
_chemical_name_systematic
;
?
;
_space_group_IT_number 166
_symmetry_cell_setting trigonal
_symmetry_space_group_name_Hall '-R 3 2"'
_symmetry_space_group_name_H-M 'R -3 m :H'
_atom_sites_solution_hydrogens geom
_atom_sites_solution_primary direct
_atom_sites_solution_secondary difmap
_audit_creation_method SHELXL-97
_cell_angle_alpha 90.00
_cell_angle_beta 90.00
_cell_angle_gamma 120.00
_cell_formula_units_Z 3
_cell_length_a 23.5302(8)
_cell_length_b 23.5302(8)
_cell_length_c 31.5110(14)
_cell_measurement_reflns_used 12330
_cell_measurement_temperature 150(2)
_cell_measurement_theta_max 29.8533
_cell_measurement_theta_min 2.5908
_cell_volume 15109.3(10)
_computing_cell_refinement
;
CrysAlisPro, Oxford Diffraction Ltd.,
Version 1.171.33.66 (release 28-04-2010 CrysAlis171 .NET)
(compiled Apr 28 2010,14:27:37)
;
_computing_data_collection
;
CrysAlisPro, Oxford Diffraction Ltd.,
Version 1.171.33.66 (release 28-04-2010 CrysAlis171 .NET)
(compiled Apr 28 2010,14:27:37)
;
_computing_data_reduction
;
CrysAlisPro, Oxford Diffraction Ltd.,
Version 1.171.33.66 (release 28-04-2010 CrysAlis171 .NET)
(compiled Apr 28 2010,14:27:37)
;
_computing_structure_refinement 'SHELXL-97 (Sheldrick, 1997)'
_computing_structure_solution 'SHELXS-97 (Sheldrick, 1990)'
_diffrn_ambient_temperature 150(2)
_diffrn_detector_area_resol_mean 16.1695
_diffrn_measured_fraction_theta_full 0.998
_diffrn_measured_fraction_theta_max 0.914
_diffrn_measurement_details
;
1 omega -52.00 89.00 1.0000 20.0000
omega____ theta____ kappa____ phi______ frames
- 23.2851 -10.0000 -150.0000 141

2 omega -96.00 -44.00 1.0000 20.0000
omega____ theta____ kappa____ phi______ frames
- -23.7539 -77.0000 30.0000 52

3 omega -90.00 52.00 1.0000 20.0000
omega____ theta____ kappa____ phi______ frames
- -23.7539 19.0000 176.0000 142

;
_diffrn_measurement_device_type 'Xcalibur, Eos'
_diffrn_measurement_method '\w scans'
_diffrn_radiation_monochromator graphite
_diffrn_radiation_source 'Enhance (Mo) X-ray Source'
_diffrn_radiation_type 'Mo K\a'
_diffrn_radiation_wavelength 0.7107
_diffrn_reflns_av_R_equivalents 0.0545
_diffrn_reflns_av_sigmaI/netI 0.0527
_diffrn_reflns_limit_h_max 26
_diffrn_reflns_limit_h_min -21
_diffrn_reflns_limit_k_max 32
_diffrn_reflns_limit_k_min -31
_diffrn_reflns_limit_l_max 40
_diffrn_reflns_limit_l_min -41
_diffrn_reflns_number 31783
_diffrn_reflns_theta_full 27.00
_diffrn_reflns_theta_max 29.91
_diffrn_reflns_theta_min 2.60
_exptl_absorpt_coefficient_mu 0.979
_exptl_absorpt_correction_T_max 1.00000
_exptl_absorpt_correction_T_min 0.88973
_exptl_absorpt_correction_type multi-scan
_exptl_absorpt_process_details
;
CrysAlisPro, Oxford Diffraction Ltd.,
Version 1.171.33.66 (release 28-04-2010 CrysAlis171 .NET)
(compiled Apr 28 2010,14:27:37)
Empirical absorption correction using spherical harmonics,
implemented in SCALE3 ABSPACK scaling algorithm.
;
_exptl_crystal_colour colourless
_exptl_crystal_density_diffrn 0.784
_exptl_crystal_density_method 'not measured'
_exptl_crystal_description block
_exptl_crystal_F_000 3610
_exptl_crystal_size_max 0.42
_exptl_crystal_size_mid 0.34
_exptl_crystal_size_min 0.22
_platon_squeeze_details
;
In line with the treatment of [Zn4O(L1)3], the SQUEEZE routine
of PLATON was applied to the collected data, which resulted in
reductions in R1 and wR2 and an improvement in the GOF. R1, wR2
and GOF before SQUEEZE routine: 5.98%, 18.27% and 1.613; after
SQUEEZE routine: 4.76%, 12.79% and 1.121. The contribution of
disordered solvent (28 electrons/unit cell) equates to
approximately one DMF molecule per unit cell which was
included in the formula.
;
_refine_diff_density_max 1.902
_refine_diff_density_min -0.773
_refine_diff_density_rms 0.085
_refine_ls_extinction_method none
_refine_ls_goodness_of_fit_ref 1.121
_refine_ls_hydrogen_treatment constr
_refine_ls_matrix_type full
_refine_ls_number_parameters 166
_refine_ls_number_reflns 4741
_refine_ls_number_restraints 0
_refine_ls_restrained_S_all 1.121
_refine_ls_R_factor_all 0.0735
_refine_ls_R_factor_gt 0.0476
_refine_ls_shift/su_max 0.001
_refine_ls_shift/su_mean 0.000
_refine_ls_structure_factor_coef Fsqd
_refine_ls_weighting_details 'calc w=1/[\s^2^(Fo^2^)+(0.0692P)^2^+0.0000P] where P=(Fo^2^+2Fc^2^)/3'
_refine_ls_weighting_scheme calc
_refine_ls_wR_factor_gt 0.1197
_refine_ls_wR_factor_ref 0.1279
_reflns_number_gt 3405
_reflns_number_total 4741
_reflns_threshold_expression >2sigma(I)
_cod_data_source_file c2cc35565e.txt
_cod_data_source_block a-[Zn4O(L2)3]
_cod_original_sg_symbol_H-M R-3m
_cod_database_code 7108460

loop_
_symmetry_equiv_pos_as_xyz
'x, y, z'
'-y, x-y, z'
'-x+y, -x, z'
'x-y, -y, -z'
'-x, -x+y, -z'
'y, x, -z'
'x+2/3, y+1/3, z+1/3'
'-y+2/3, x-y+1/3, z+1/3'
'-x+y+2/3, -x+1/3, z+1/3'
'x-y+2/3, -y+1/3, -z+1/3'
'-x+2/3, -x+y+1/3, -z+1/3'
'y+2/3, x+1/3, -z+1/3'
'x+1/3, y+2/3, z+2/3'
'-y+1/3, x-y+2/3, z+2/3'
'-x+y+1/3, -x+2/3, z+2/3'
'x-y+1/3, -y+2/3, -z+2/3'
'-x+1/3, -x+y+2/3, -z+2/3'
'y+1/3, x+2/3, -z+2/3'
'-x, -y, -z'
'y, -x+y, -z'
'x-y, x, -z'
'-x+y, y, z'
'x, x-y, z'
'-y, -x, z'
'-x+2/3, -y+1/3, -z+1/3'
'y+2/3, -x+y+1/3, -z+1/3'
'x-y+2/3, x+1/3, -z+1/3'
'-x+y+2/3, y+1/3, z+1/3'
'x+2/3, x-y+1/3, z+1/3'
'-y+2/3, -x+1/3, z+1/3'
'-x+1/3, -y+2/3, -z+2/3'
'y+1/3, -x+y+2/3, -z+2/3'
'x-y+1/3, x+2/3, -z+2/3'
'-x+y+1/3, y+2/3, z+2/3'
'x+1/3, x-y+2/3, z+2/3'
'-y+1/3, -x+2/3, z+2/3'

loop_
_atom_site_label
_atom_site_type_symbol
_atom_site_fract_x
_atom_site_fract_y
_atom_site_fract_z
_atom_site_U_iso_or_equiv
_atom_site_adp_type
_atom_site_occupancy
_atom_site_symmetry_multiplicity
_atom_site_calc_flag
_atom_site_refinement_flags
Zn1 Zn 0.577297(16) 0.288648(8) 0.179483(10) 0.01433(12) Uani 1 2 d S
C1 C 0.35547(18) 0.17773(9) 0.01211(12) 0.0416(10) Uani 1 2 d S
C1' C 0.29865(18) 0.14933(9) -0.01793(12) 0.0401(10) Uani 1 2 d S
Zn2 Zn 0.6667 0.3333 0.097245(17) 0.01355(15) Uani 1 6 d S
C2 C 0.4185(2) 0.20923(11) -0.00383(14) 0.089(2) Uani 1 2 d S
H2 H 0.4250 0.2125 -0.0337 0.107 Uiso 1 2 calc SR
C2' C 0.2625(3) 0.1759(4) -0.0236(2) 0.0407(16) Uani 0.50 1 d P
H2' H 0.2715 0.2128 -0.0066 0.049 Uiso 0.50 1 calc PR
C3 C 0.4721(2) 0.23603(11) 0.02276(14) 0.081(2) Uani 1 2 d S
H3 H 0.5150 0.2575 0.0111 0.097 Uiso 1 2 calc SR
C3' C 0.2117(4) 0.1544(4) -0.0529(2) 0.0397(18) Uani 0.50 1 d P
H3' H 0.1884 0.1774 -0.0569 0.048 Uiso 0.50 1 calc PR
C4 C 0.46416(17) 0.23208(8) 0.06549(11) 0.0316(8) Uani 1 2 d S
C4' C 0.19591(17) 0.09795(8) -0.07605(11) 0.0292(8) Uani 1 2 d S
C5 C 0.40125(17) 0.20063(9) 0.08189(11) 0.0324(8) Uani 1 2 d S
H5 H 0.3949 0.1975 0.1118 0.039 Uiso 1 2 calc SR
C5' C 0.2317(4) 0.0667(3) -0.0706(2) 0.0324(15) Uani 0.50 1 d P
H5' H 0.2207 0.0288 -0.0872 0.039 Uiso 0.50 1 calc PR
C6 C 0.34815(17) 0.17408(8) 0.05550(11) 0.0327(8) Uani 1 2 d S
C6' C 0.2829(3) 0.0881(4) -0.0420(2) 0.0362(16) Uani 0.50 1 d P
O7 O 0.28416(13) 0.14208(7) 0.06900(9) 0.0636(11) Uani 1 2 d S
O7' O 0.3196(2) 0.0594(2) -0.03473(15) 0.0559(12) Uani 0.50 1 d P
C8 C 0.2739(3) 0.1512(11) 0.11408(18) 0.081(9) Uani 0.50 1 d P
H8A H 0.3002 0.1977 0.1215 0.122 Uiso 0.50 1 calc PR
H8B H 0.2871 0.1256 0.1318 0.122 Uiso 0.50 1 calc PR
H8C H 0.2273 0.1362 0.1189 0.122 Uiso 0.50 1 calc PR
C8' C 0.3050(4) 0.0033(3) -0.0594(2) 0.064(2) Uani 0.50 1 d P
H8'1 H 0.2593 -0.0309 -0.0545 0.096 Uiso 0.50 1 calc PR
H8'2 H 0.3342 -0.0133 -0.0511 0.096 Uiso 0.50 1 calc PR
H8'3 H 0.3114 0.0152 -0.0895 0.096 Uiso 0.50 1 calc PR
C9 C 0.52261(15) 0.26130(8) 0.09413(10) 0.0249(7) Uani 1 2 d S
C9' C 0.14158(16) 0.07079(8) -0.10749(10) 0.0239(7) Uani 1 2 d S
O10 O 0.51324(10) 0.25662(5) 0.13351(7) 0.0247(5) Uani 1 2 d S
O10' O 0.12055(8) 0.01279(9) -0.12003(6) 0.0356(5) Uani 1 1 d .
O11 O 0.57815(11) 0.28908(5) 0.07617(8) 0.0351(6) Uani 1 2 d S
O12 O 0.6667 0.3333 0.15856(10) 0.0123(7) Uani 1 6 d S

loop_
_atom_site_aniso_label
_atom_site_aniso_U_11
_atom_site_aniso_U_22
_atom_site_aniso_U_33
_atom_site_aniso_U_23
_atom_site_aniso_U_13
_atom_site_aniso_U_12
Zn1 0.01339(19) 0.01723(16) 0.01108(17) 0.00018(6) 0.00036(12) 0.00670(9)
C1 0.0215(19) 0.062(2) 0.0280(19) -0.0064(8) -0.0127(15) 0.0107(10)
C1' 0.025(2) 0.058(2) 0.0260(19) -0.0074(8) -0.0149(16) 0.0125(10)
Zn2 0.0150(2) 0.0150(2) 0.0107(3) 0.000 0.000 0.00750(10)
C2 0.024(2) 0.172(6) 0.021(2) -0.0049(9) -0.0098(18) 0.0122(12)
C2' 0.037(4) 0.047(5) 0.042(4) -0.025(3) -0.020(3) 0.024(4)
C3 0.020(2) 0.151(5) 0.027(2) 0.0002(9) 0.0004(18) 0.0098(11)
C3' 0.027(4) 0.051(5) 0.046(5) -0.023(4) -0.020(3) 0.023(4)
C4 0.0190(17) 0.0446(17) 0.0226(17) -0.0052(7) -0.0104(14) 0.0095(9)
C4' 0.0229(18) 0.0341(15) 0.0270(18) -0.0066(7) -0.0131(14) 0.0114(9)
C5 0.0290(19) 0.0468(17) 0.0154(15) -0.0022(7) -0.0045(14) 0.0145(10)
C5' 0.034(4) 0.019(3) 0.038(4) -0.003(3) -0.011(3) 0.008(3)
C6 0.0147(16) 0.0435(18) 0.0303(19) -0.0042(7) -0.0083(14) 0.0073(8)
C6' 0.026(3) 0.053(4) 0.029(3) -0.007(3) -0.012(3) 0.018(3)
O7 0.0167(14) 0.111(2) 0.0322(16) -0.0045(6) -0.0090(12) 0.0083(7)
O7' 0.051(3) 0.067(3) 0.067(3) -0.023(2) -0.039(2) 0.042(3)
C8 0.034(3) 0.16(3) 0.032(3) 0.009(5) 0.002(2) 0.039(6)
C8' 0.066(5) 0.068(5) 0.084(5) -0.027(4) -0.034(4) 0.053(4)
C9 0.0151(16) 0.0315(14) 0.0227(16) -0.0045(6) -0.0090(13) 0.0076(8)
C9' 0.0190(16) 0.0279(14) 0.0219(16) -0.0036(6) -0.0073(13) 0.0095(8)
O10 0.0127(11) 0.0364(10) 0.0169(11) -0.0024(4) -0.0049(9) 0.0064(5)
O10' 0.0314(10) 0.0339(10) 0.0451(11) -0.0185(9) -0.0261(8) 0.0191(9)
O11 0.0135(12) 0.0566(14) 0.0209(12) -0.0035(5) -0.0069(9) 0.0068(6)
O12 0.0167(11) 0.0167(11) 0.0035(14) 0.000 0.000 0.0083(5)

loop_
_atom_type_symbol
_atom_type_description
_atom_type_scat_dispersion_real
_atom_type_scat_dispersion_imag
_atom_type_scat_source
C C 0.0033 0.0016 'International Tables Vol C Tables 4.2.6.8 and 6.1.1.4'
H H 0.0000 0.0000 'International Tables Vol C Tables 4.2.6.8 and 6.1.1.4'
O O 0.0106 0.0060 'International Tables Vol C Tables 4.2.6.8 and 6.1.1.4'
Zn Zn 0.2839 1.4301 'International Tables Vol C Tables 4.2.6.8 and 6.1.1.4'

loop_
_geom_angle_atom_site_label_1
_geom_angle_atom_site_label_2
_geom_angle_atom_site_label_3
_geom_angle
_geom_angle_site_symmetry_1
_geom_angle_site_symmetry_3
O10' Zn1 O10' 108.49(12) 9 28
O10' Zn1 O12 111.71(7) 9 .
O10' Zn1 O12 111.71(7) 28 .
O10' Zn1 O10 106.25(7) 9 .
O10' Zn1 O10 106.25(7) 28 .
O12 Zn1 O10 112.12(11) . .
O10' Zn1 Zn1 76.24(5) 9 2_655
O10' Zn1 Zn1 125.00(5) 28 2_655
O12 Zn1 Zn1 35.48(4) . 2_655
O10 Zn1 Zn1 125.43(5) . 2_655
O10' Zn1 Zn1 125.01(5) 9 3_665
O10' Zn1 Zn1 76.24(5) 28 3_665
O12 Zn1 Zn1 35.48(4) . 3_665
O10 Zn1 Zn1 125.43(5) . 3_665
Zn1 Zn1 Zn1 60.0 2_655 3_665
C6 C1 C2 117.6(3) . .
C6 C1 C1' 123.0(3) . .
C2 C1 C1' 119.3(4) . .
C2' C1' C2' 108.4(7) . 23
C2' C1' C1 121.9(3) . .
C2' C1' C1 121.9(3) 23 .
C2' C1' C6' 29.5(3) . 23
C2' C1' C6' 119.1(4) 23 23
C1 C1' C6' 119.0(3) . 23
C2' C1' C6' 119.1(4) . .
C2' C1' C6' 29.5(3) 23 .
C1 C1' C6' 119.0(3) . .
C6' C1' C6' 113.5(6) 23 .
O11 Zn2 O11 108.72(8) 2_655 3_665
O11 Zn2 O11 108.72(8) 2_655 .
O11 Zn2 O11 108.72(8) 3_665 .
O11 Zn2 O12 110.21(7) 2_655 .
O11 Zn2 O12 110.21(7) 3_665 .
O11 Zn2 O12 110.22(7) . .
C3 C2 C1 121.1(4) . .
C3 C2 H2 119.4 . .
C1 C2 H2 119.4 . .
C1' C2' C3' 124.7(6) . .
C1' C2' O7' 104.7(5) . 23
C3' C2' O7' 107.8(6) . 23
C1' C2' H2' 117.6 . .
C3' C2' H2' 117.6 . .
O7' C2' H2' 52.9 23 .
C4 C3 C2 120.7(4) . .
C4 C3 H3 119.7 . .
C2 C3 H3 119.7 . .
C2' C3' C4' 117.7(7) . .
C2' C3' H3' 121.2 . .
C4' C3' H3' 121.2 . .
C3 C4 C5 118.8(3) . .
C3 C4 C9 120.4(3) . .
C5 C4 C9 120.9(3) . .
C5' C4' C5' 114.2(6) 23 .
C5' C4' C3' 28.9(3) 23 .
C5' C4' C3' 120.1(4) . .
C5' C4' C3' 120.1(4) 23 23
C5' C4' C3' 28.9(3) . 23
C3' C4' C3' 110.2(7) . 23
C5' C4' C9' 118.5(3) 23 .
C5' C4' C9' 118.5(3) . .
C3' C4' C9' 121.4(3) . .
C3' C4' C9' 121.4(3) 23 .
C6 C5 C4 120.5(3) . .
C6 C5 H5 119.7 . .
C4 C5 H5 119.7 . .
C4' C5' C6' 122.7(6) . .
C4' C5' H5' 118.7 . .
C6' C5' H5' 118.7 . .
C5 C6 O7 124.4(3) . .
C5 C6 C1 121.3(3) . .
O7 C6 C1 114.3(3) . .
O7' C6' C5' 125.8(7) . .
O7' C6' C1' 118.7(5) . .
C5' C6' C1' 115.6(6) . .
C6 O7 C8 115.7(3) . 23
C6 O7 C8 115.7(3) . .
C8 O7 C8 26(2) 23 .
C6' O7' C8' 117.0(5) . .
C6' O7' C2' 22.3(3) . 23
C8' O7' C2' 124.5(4) . 23
O7 C8 H8A 109.5 . .
O7 C8 H8B 109.5 . .
H8A C8 H8B 109.5 . .
O7 C8 H8C 109.5 . .
H8A C8 H8C 109.5 . .
H8B C8 H8C 109.5 . .
O7' C8' H8'1 109.5 . .
O7' C8' H8'2 109.5 . .
H8'1 C8' H8'2 109.5 . .
O7' C8' H8'3 109.5 . .
H8'1 C8' H8'3 109.5 . .
H8'2 C8' H8'3 109.5 . .
O10 C9 O11 125.3(3) . .
O10 C9 C4 118.4(3) . .
O11 C9 C4 116.3(3) . .
O10' C9' O10' 124.9(3) . 23
O10' C9' C4' 117.55(15) . .
O10' C9' C4' 117.55(15) 23 .
C9 O10 Zn1 129.2(2) . .
C9' O10' Zn1 130.97(17) . 14_544
C9 O11 Zn2 133.2(2) . .
Zn2 O12 Zn1 109.90(9) . 2_655
Zn2 O12 Zn1 109.90(9) . .
Zn1 O12 Zn1 109.04(9) 2_655 .
Zn2 O12 Zn1 109.90(9) . 3_665
Zn1 O12 Zn1 109.04(9) 2_655 3_665
Zn1 O12 Zn1 109.04(9) . 3_665

loop_
_geom_bond_atom_site_label_1
_geom_bond_atom_site_label_2
_geom_bond_distance
_geom_bond_site_symmetry_2
Zn1 O10' 1.9331(16) 9
Zn1 O10' 1.9332(16) 28
Zn1 O12 1.9368(11) .
Zn1 O10 1.950(2) .
Zn1 Zn1 3.1542(6) 2_655
Zn1 Zn1 3.1543(6) 3_665
C1 C6 1.375(5) .
C1 C2 1.378(6) .
C1 C1' 1.495(5) .
C1' C2' 1.295(7) .
C1' C2' 1.295(7) 23
C1' C6' 1.502(8) 23
C1' C6' 1.502(8) .
Zn2 O11 1.922(2) 2_655
Zn2 O11 1.922(2) 3_665
Zn2 O11 1.922(2) .
Zn2 O12 1.932(3) .
C2 C3 1.377(6) .
C2 H2 0.9500 .
C2' C3' 1.390(10) .
C2' O7' 1.788(9) 23
C2' H2' 0.9500 .
C3 C4 1.356(5) .
C3 H3 0.9500 .
C3' C4' 1.394(8) .
C3' H3' 0.9500 .
C4 C5 1.382(5) .
C4 C9 1.494(4) .
C4' C5' 1.379(8) 23
C4' C5' 1.379(8) .
C4' C3' 1.394(8) 23
C4' C9' 1.486(4) .
C5 C6 1.365(5) .
C5 H5 0.9500 .
C5' C6' 1.382(10) .
C5' H5' 0.9500 .
C6 O7 1.372(4) .
C6' O7' 1.355(8) .
O7 C8 1.475(9) 23
O7 C8 1.475(9) .
O7' C8' 1.418(7) .
O7' C2' 1.788(9) 23
C8 H8A 0.9800 .
C8 H8B 0.9800 .
C8 H8C 0.9800 .
C8' H8'1 0.9800 .
C8' H8'2 0.9800 .
C8' H8'3 0.9800 .
C9 O10 1.255(4) .
C9 O11 1.266(4) .
C9' O10' 1.260(2) .
C9' O10' 1.260(2) 23
O10' Zn1 1.9331(16) 14_544
O12 Zn1 1.9367(11) 2_655
O12 Zn1 1.9369(11) 3_665

loop_
_geom_torsion_atom_site_label_1
_geom_torsion_atom_site_label_2
_geom_torsion_atom_site_label_3
_geom_torsion_atom_site_label_4
_geom_torsion
_geom_torsion_site_symmetry_1
_geom_torsion_site_symmetry_4
C6 C1 C1' C2' 72.7(5) . .
C2 C1 C1' C2' -107.3(5) . .
C6 C1 C1' C2' -72.7(5) . 23
C2 C1 C1' C2' 107.3(5) . 23
C6 C1 C1' C6' 107.0(4) . 23
C2 C1 C1' C6' -73.0(4) . 23
C6 C1 C1' C6' -107.0(4) . .
C2 C1 C1' C6' 73.0(4) . .
C6 C1 C2 C3 0.0 . .
C1' C1 C2 C3 180.0 . .
C2' C1' C2' C3' -34.6(12) 23 .
C1 C1' C2' C3' 175.9(6) . .
C6' C1' C2' C3' 82.3(11) 23 .
C6' C1' C2' C3' -4.4(12) . .
C2' C1' C2' O7' -159.2(3) 23 23
C1 C1' C2' O7' 51.4(6) . 23
C6' C1' C2' O7' -42.2(8) 23 23
C6' C1' C2' O7' -129.0(5) . 23
C1 C2 C3 C4 0.0 . .
C1' C2' C3' C4' 3.8(12) . .
O7' C2' C3' C4' 127.0(6) 23 .
C2 C3 C4 C5 0.0 . .
C2 C3 C4 C9 180.0 . .
C2' C3' C4' C5' -88.1(12) . 23
C2' C3' C4' C5' -2.1(11) . .
C2' C3' C4' C3' 28.0(11) . 23
C2' C3' C4' C9' 179.0(6) . .
C3 C4 C5 C6 0.0 . .
C9 C4 C5 C6 180.0 . .
C5' C4' C5' C6' 33.3(11) 23 .
C3' C4' C5' C6' 1.4(11) . .
C3' C4' C5' C6' -75.6(12) 23 .
C9' C4' C5' C6' -179.7(5) . .
C4 C5 C6 O7 180.0 . .
C4 C5 C6 C1 0.0 . .
C2 C1 C6 C5 0.0 . .
C1' C1 C6 C5 180.0 . .
C2 C1 C6 O7 180.0 . .
C1' C1 C6 O7 0.0 . .
C4' C5' C6' O7' 179.3(6) . .
C4' C5' C6' C1' -1.9(10) . .
C2' C1' C6' O7' -177.8(5) . .
C2' C1' C6' O7' -102.3(11) 23 .
C1 C1' C6' O7' 1.9(8) . .
C6' C1' C6' O7' 149.8(4) 23 .
C2' C1' C6' C5' 3.3(10) . .
C2' C1' C6' C5' 78.8(10) 23 .
C1 C1' C6' C5' -177.0(5) . .
C6' C1' C6' C5' -29.2(10) 23 .
C5 C6 O7 C8 -14.6(11) . 23
C1 C6 O7 C8 165.4(11) . 23
C5 C6 O7 C8 14.6(11) . .
C1 C6 O7 C8 -165.4(11) . .
C5' C6' O7' C8' 1.4(11) . .
C1' C6' O7' C8' -177.4(6) . .
C5' C6' O7' C2' -114.2(16) . 23
C1' C6' O7' C2' 67.0(11) . 23
C3 C4 C9 O10 180.0 . .
C5 C4 C9 O10 0.0 . .
C3 C4 C9 O11 0.0 . .
C5 C4 C9 O11 180.0 . .
C5' C4' C9' O10' 162.4(4) 23 .
C5' C4' C9' O10' 16.8(6) . .
C3' C4' C9' O10' -164.3(5) . .
C3' C4' C9' O10' -16.6(6) 23 .
C5' C4' C9' O10' -16.8(6) 23 23
C5' C4' C9' O10' -162.4(4) . 23
C3' C4' C9' O10' 16.6(6) . 23
C3' C4' C9' O10' 164.3(5) 23 23
O11 C9 O10 Zn1 0.0 . .
C4 C9 O10 Zn1 180.0 . .
O10' Zn1 O10 C9 -122.30(6) 9 .
O10' Zn1 O10 C9 122.30(6) 28 .
O12 Zn1 O10 C9 0.0 . .
Zn1 Zn1 O10 C9 -37.85(3) 2_655 .
Zn1 Zn1 O10 C9 37.85(3) 3_665 .
O10' C9' O10' Zn1 -10.4(6) 23 14_544
C4' C9' O10' Zn1 170.5(2) . 14_544
O10 C9 O11 Zn2 0.0 . .
C4 C9 O11 Zn2 180.0 . .
O11 Zn2 O11 C9 120.90(9) 2_655 .
O11 Zn2 O11 C9 -120.90(9) 3_665 .
O12 Zn2 O11 C9 0.0 . .
O11 Zn2 O12 Zn1 0.0 2_655 2_655
O11 Zn2 O12 Zn1 -120.0 3_665 2_655
O11 Zn2 O12 Zn1 120.0 . 2_655
O11 Zn2 O12 Zn1 -120.0 2_655 .
O11 Zn2 O12 Zn1 120.0 3_665 .
O11 Zn2 O12 Zn1 0.0 . .
O11 Zn2 O12 Zn1 120.0 2_655 3_665
O11 Zn2 O12 Zn1 0.0 3_665 3_665
O11 Zn2 O12 Zn1 -120.0 . 3_665
O10' Zn1 O12 Zn2 119.14(7) 9 .
O10' Zn1 O12 Zn2 -119.13(7) 28 .
O10 Zn1 O12 Zn2 0.0 . .
Zn1 Zn1 O12 Zn2 120.52(10) 2_655 .
Zn1 Zn1 O12 Zn2 -120.52(10) 3_665 .
O10' Zn1 O12 Zn1 -1.39(15) 9 2_655
O10' Zn1 O12 Zn1 120.34(10) 28 2_655
O10 Zn1 O12 Zn1 -120.52(10) . 2_655
Zn1 Zn1 O12 Zn1 119.0(2) 3_665 2_655
O10' Zn1 O12 Zn1 -120.34(10) 9 3_665
O10' Zn1 O12 Zn1 1.39(15) 28 3_665
O10 Zn1 O12 Zn1 120.52(10) . 3_665
Zn1 Zn1 O12 Zn1 -119.0(2) 2_655 3_665

loop_
_platon_squeeze_void_nr
_platon_squeeze_void_average_x
_platon_squeeze_void_average_y
_platon_squeeze_void_average_z
_platon_squeeze_void_volume
_platon_squeeze_void_count_electrons
1 0.000 0.000 0.000 176.9 8.8
2 -0.012 0.466 -0.006 7734.6 -22.2
3 0.333 0.667 0.667 174.2 9.3
4 0.667 0.333 0.333 174.2 9.4
